data_7043432
loop_
_publ_author_name
'Chang, Yao-Pang'
'Hector, Andrew L.'
'Levason, William'
'Reid, Gillian'

_publ_section_title
;
 Chalcogenoether complexes of Nb(V) thio- and seleno-halides as single
 source precursors for low pressure chemical vapour deposition of NbS2 and
 NbSe2 thin films
;
_journal_name_full 'Dalton Trans.'
_journal_paper_doi 10.1039/C7DT01911D
_journal_year 2017
_chemical_formula_moiety 'C8 H18 Cl3 Nb S3'
_chemical_formula_sum 'C8 H18 Cl3 Nb S3'
_chemical_formula_weight 409.66
_space_group_crystal_system monoclinic
_space_group_IT_number 14
_space_group_name_Hall '-P 2ybc'
_space_group_name_H-M_alt 'P 1 21/c 1'
_symmetry_space_group_name_Hall '-P 2ybc'
_symmetry_space_group_name_H-M 'P 1 21/c 1'
_atom_sites_solution_hydrogens geom
_audit_creation_method SHELXL-2014/7
_audit_update_record
;
2017-04-07 deposited with the CCDC.
2017-06-26 downloaded from the CCDC.
;
_cell_angle_alpha 90
_cell_angle_beta 98.753(2)
_cell_angle_gamma 90
_cell_formula_units_Z 4
_cell_length_a 8.7791(2)
_cell_length_b 9.1658(2)
_cell_length_c 19.6825(5)
_cell_measurement_reflns_used 7205
_cell_measurement_temperature 100(2)
_cell_measurement_theta_max 32.2310
_cell_measurement_theta_min 2.1630
_cell_volume 1565.36(6)
_computing_cell_refinement 'Bruker FRAMBO'
_computing_data_collection 'Bruker FRAMBO'
_computing_data_reduction 'Bruker SAINT'
_computing_molecular_graphics 'Bruker SHELXTL'
_computing_publication_material 'Bruker SHELXTL'
_computing_structure_refinement 'SHELXL-2014/7 (Sheldrick, 2014)'
_computing_structure_solution 'Bruker SHELXTL'
_diffrn_ambient_temperature 100(2)
_diffrn_detector_area_resol_mean 28.5714
_diffrn_measured_fraction_theta_full 0.999
_diffrn_measured_fraction_theta_max 0.928
_diffrn_measurement_device_type 'Rigaku AFC12 (Right)'
_diffrn_measurement_method 'profile data from \w-scans'
_diffrn_radiation_type MoK\a
_diffrn_radiation_wavelength 0.71073
_diffrn_reflns_av_R_equivalents 0.0322
_diffrn_reflns_av_unetI/netI 0.0395
_diffrn_reflns_Laue_measured_fraction_full 0.999
_diffrn_reflns_Laue_measured_fraction_max 0.928
_diffrn_reflns_limit_h_max 12
_diffrn_reflns_limit_h_min -12
_diffrn_reflns_limit_k_max 13
_diffrn_reflns_limit_k_min -13
_diffrn_reflns_limit_l_max 28
_diffrn_reflns_limit_l_min -26
_diffrn_reflns_number 14369
_diffrn_reflns_point_group_measured_fraction_full 0.999
_diffrn_reflns_point_group_measured_fraction_max 0.928
_diffrn_reflns_theta_full 25.242
_diffrn_reflns_theta_max 32.323
_diffrn_reflns_theta_min 2.347
_diffrn_source 'Rotating Anode'
_exptl_absorpt_coefficient_mu 1.652
_exptl_absorpt_correction_T_max 1.00000
_exptl_absorpt_correction_T_min 0.71886
_exptl_absorpt_correction_type multi-scan
_exptl_absorpt_process_details
; 
CrysAlisPro 1.171.38.41 (Rigaku Oxford Diffraction, 2015) 
Empirical absorption correction using spherical harmonics, 
 implemented in SCALE3 ABSPACK scaling algorithm. 
;
_exptl_crystal_colour 'Yellow Green'
_exptl_crystal_density_diffrn 1.738
_exptl_crystal_description block
_exptl_crystal_F_000 824
_exptl_crystal_size_max 0.179
_exptl_crystal_size_mid 0.149
_exptl_crystal_size_min 0.083
_refine_diff_density_max 0.659
_refine_diff_density_min -0.886
_refine_diff_density_rms 0.123
_refine_ls_extinction_method none
_refine_ls_goodness_of_fit_ref 1.064
_refine_ls_hydrogen_treatment constr
_refine_ls_matrix_type full
_refine_ls_number_parameters 140
_refine_ls_number_reflns 5181
_refine_ls_number_restraints 0
_refine_ls_restrained_S_all 1.064
_refine_ls_R_factor_all 0.0504
_refine_ls_R_factor_gt 0.0375
_refine_ls_shift/su_max 0.001
_refine_ls_shift/su_mean 0.000
_refine_ls_structure_factor_coef Fsqd
_refine_ls_weighting_details 'w=1/[\s^2^(Fo^2^)+(0.0375P)^2^+1.2705P] where P=(Fo^2^+2Fc^2^)/3'
_refine_ls_weighting_scheme calc
_refine_ls_wR_factor_gt 0.0839
_refine_ls_wR_factor_ref 0.0907
_reflns_Friedel_coverage 0.000
_reflns_number_gt 4254
_reflns_number_total 5181
_reflns_threshold_expression 'I > 2\s(I)'
_cod_data_source_file c7dt01911d2.cif
_cod_data_source_block 2016_1407r1
_cod_database_code 7043432
_shelx_shelxl_version_number 2014/7
_shelx_space_group_comment
; 
The symmetry employed for this shelxl refinement is uniquely defined 
by the following loop, which should always be used as a source of 
symmetry information in preference to the above space-group names. 
They are only intended as comments. 
;
_shelx_estimated_absorpt_t_min 0.756
_shelx_estimated_absorpt_t_max 0.875

loop_
_space_group_symop_operation_xyz
'x, y, z'
'-x, y+1/2, -z+1/2'
'-x, -y, -z'
'x, -y-1/2, z-1/2'

loop_
_atom_site_label
_atom_site_type_symbol
_atom_site_fract_x
_atom_site_fract_y
_atom_site_fract_z
_atom_site_U_iso_or_equiv
_atom_site_adp_type
_atom_site_occupancy
_atom_site_site_symmetry_order
_atom_site_calc_flag
_atom_site_refinement_flags_posn
_atom_site_refinement_flags_adp
Nb1 Nb 0.30719(3) 0.74925(2) 0.35846(2) 0.02090(7) Uani 1 1 d . .
Cl1 Cl 0.27103(9) 0.96344(7) 0.30276(4) 0.03082(15) Uani 1 1 d . .
Cl2 Cl 0.53605(6) 0.67979(7) 0.31798(3) 0.01977(12) Uani 1 1 d . .
Cl3 Cl 0.05194(7) 0.71679(7) 0.38004(3) 0.02328(13) Uani 1 1 d . .
S1 S 0.16050(7) 0.62013(7) 0.23818(3) 0.01744(12) Uani 1 1 d . .
S2 S 0.33464(7) 0.45840(6) 0.39160(3) 0.01587(12) Uani 1 1 d . .
S3 S 0.40943(8) 0.81178(8) 0.46405(3) 0.02853(15) Uani 1 1 d . .
C1 C 0.2248(3) 0.5016(3) 0.11543(12) 0.0225(5) Uani 1 1 d . .
H1A H 0.1203 0.5318 0.0958 0.034 Uiso 1 1 calc R U
H1B H 0.2219 0.4026 0.1341 0.034 Uiso 1 1 calc R U
H1C H 0.2909 0.5029 0.0796 0.034 Uiso 1 1 calc R U
C2 C 0.2888(3) 0.6061(3) 0.17270(12) 0.0194(5) Uani 1 1 d . .
H2 H 0.3928 0.5718 0.1947 0.023 Uiso 1 1 calc R U
C3 C 0.3013(4) 0.7601(3) 0.14545(14) 0.0290(6) Uani 1 1 d . .
H3A H 0.3716 0.7605 0.1112 0.044 Uiso 1 1 calc R U
H3B H 0.3412 0.8253 0.1835 0.044 Uiso 1 1 calc R U
H3C H 0.1993 0.7937 0.1241 0.044 Uiso 1 1 calc R U
C4 C 0.1410(3) 0.4337(3) 0.26582(12) 0.0229(5) Uani 1 1 d . .
H4A H 0.0557 0.4286 0.2934 0.027 Uiso 1 1 calc R U
H4B H 0.1128 0.3713 0.2248 0.027 Uiso 1 1 calc R U
C5 C 0.2857(3) 0.3734(3) 0.30810(12) 0.0223(5) Uani 1 1 d . .
H5A H 0.3728 0.3865 0.2821 0.027 Uiso 1 1 calc R U
H5B H 0.2721 0.2674 0.3146 0.027 Uiso 1 1 calc R U
C6 C 0.1771(3) 0.2291(3) 0.44154(15) 0.0270(6) Uani 1 1 d . .
H6A H 0.2789 0.1911 0.4606 0.040 Uiso 1 1 calc R U
H6B H 0.1468 0.1910 0.3949 0.040 Uiso 1 1 calc R U
H6C H 0.1016 0.1986 0.4706 0.040 Uiso 1 1 calc R U
C7 C 0.1831(3) 0.3941(3) 0.43916(12) 0.0181(4) Uani 1 1 d . .
H7 H 0.0812 0.4318 0.4162 0.022 Uiso 1 1 calc R U
C8 C 0.2199(3) 0.4611(3) 0.51047(12) 0.0239(5) Uani 1 1 d . .
H8A H 0.1442 0.4278 0.5389 0.036 Uiso 1 1 calc R U
H8B H 0.2159 0.5677 0.5067 0.036 Uiso 1 1 calc R U
H8C H 0.3233 0.4309 0.5317 0.036 Uiso 1 1 calc R U

loop_
_atom_site_aniso_label
_atom_site_aniso_U_11
_atom_site_aniso_U_22
_atom_site_aniso_U_33
_atom_site_aniso_U_23
_atom_site_aniso_U_13
_atom_site_aniso_U_12
Nb1 0.02110(12) 0.01642(12) 0.02775(13) -0.00632(8) 0.01194(9) -0.00389(8)
Cl1 0.0411(4) 0.0177(3) 0.0363(4) 0.0037(2) 0.0145(3) 0.0009(3)
Cl2 0.0169(3) 0.0249(3) 0.0186(3) -0.0009(2) 0.00619(19) -0.0034(2)
Cl3 0.0200(3) 0.0250(3) 0.0273(3) 0.0074(2) 0.0114(2) 0.0061(2)
S1 0.0165(3) 0.0199(3) 0.0161(3) 0.0029(2) 0.0030(2) -0.0021(2)
S2 0.0173(3) 0.0162(3) 0.0149(2) 0.00131(19) 0.00472(19) 0.0015(2)
S3 0.0331(4) 0.0336(4) 0.0193(3) -0.0059(3) 0.0053(3) -0.0046(3)
C1 0.0271(13) 0.0218(12) 0.0191(11) -0.0009(9) 0.0052(9) -0.0009(10)
C2 0.0179(11) 0.0259(12) 0.0149(10) 0.0013(8) 0.0037(8) -0.0009(10)
C3 0.0402(16) 0.0284(14) 0.0203(12) 0.0024(10) 0.0103(11) -0.0123(12)
C4 0.0310(13) 0.0221(12) 0.0156(11) 0.0003(9) 0.0038(9) -0.0110(11)
C5 0.0374(14) 0.0153(11) 0.0159(11) -0.0020(8) 0.0091(10) 0.0001(10)
C6 0.0312(14) 0.0207(13) 0.0300(14) 0.0041(10) 0.0074(11) -0.0026(11)
C7 0.0171(11) 0.0213(12) 0.0168(10) 0.0034(8) 0.0055(8) -0.0019(9)
C8 0.0270(13) 0.0298(14) 0.0165(11) 0.0002(9) 0.0089(9) -0.0042(11)

loop_
_atom_type_symbol
_atom_type_description
_atom_type_scat_dispersion_real
_atom_type_scat_dispersion_imag
_atom_type_scat_source
C C 0.0033 0.0016 'International Tables Vol C Tables 4.2.6.8 and 6.1.1.4'
H H 0.0000 0.0000 'International Tables Vol C Tables 4.2.6.8 and 6.1.1.4'
S S 0.1246 0.1234 'International Tables Vol C Tables 4.2.6.8 and 6.1.1.4'
Cl Cl 0.1484 0.1585 'International Tables Vol C Tables 4.2.6.8 and 6.1.1.4'
Nb Nb -2.0727 0.6215 'International Tables Vol C Tables 4.2.6.8 and 6.1.1.4'

loop_
_geom_angle_atom_site_label_1
_geom_angle_atom_site_label_2
_geom_angle_atom_site_label_3
_geom_angle
S3 Nb1 Cl1 103.84(3)
S3 Nb1 Cl2 98.20(2)
Cl1 Nb1 Cl2 97.78(2)
S3 Nb1 Cl3 97.13(3)
Cl1 Nb1 Cl3 97.49(3)
Cl2 Nb1 Cl3 155.07(2)
S3 Nb1 S2 91.14(2)
Cl1 Nb1 S2 164.70(2)
Cl2 Nb1 S2 76.69(2)
Cl3 Nb1 S2 83.48(2)
S3 Nb1 S1 168.47(2)
Cl1 Nb1 S1 86.78(2)
Cl2 Nb1 S1 84.58(2)
Cl3 Nb1 S1 76.73(2)
S2 Nb1 S1 78.559(18)
C4 S1 C2 103.91(12)
C4 S1 Nb1 101.47(8)
C2 S1 Nb1 111.85(8)
C5 S2 C7 103.55(12)
C5 S2 Nb1 101.64(8)
C7 S2 Nb1 112.86(8)
C2 C1 H1A 109.5
C2 C1 H1B 109.5
H1A C1 H1B 109.5
C2 C1 H1C 109.5
H1A C1 H1C 109.5
H1B C1 H1C 109.5
C3 C2 C1 111.2(2)
C3 C2 S1 105.48(18)
C1 C2 S1 111.51(17)
C3 C2 H2 109.5
C1 C2 H2 109.5
S1 C2 H2 109.5
C2 C3 H3A 109.5
C2 C3 H3B 109.5
H3A C3 H3B 109.5
C2 C3 H3C 109.5
H3A C3 H3C 109.5
H3B C3 H3C 109.5
C5 C4 S1 113.57(17)
C5 C4 H4A 108.9
S1 C4 H4A 108.9
C5 C4 H4B 108.9
S1 C4 H4B 108.9
H4A C4 H4B 107.7
C4 C5 S2 113.95(17)
C4 C5 H5A 108.8
S2 C5 H5A 108.8
C4 C5 H5B 108.8
S2 C5 H5B 108.8
H5A C5 H5B 107.7
C7 C6 H6A 109.5
C7 C6 H6B 109.5
H6A C6 H6B 109.5
C7 C6 H6C 109.5
H6A C6 H6C 109.5
H6B C6 H6C 109.5
C6 C7 C8 112.2(2)
C6 C7 S2 111.57(18)
C8 C7 S2 105.79(16)
C6 C7 H7 109.1
C8 C7 H7 109.1
S2 C7 H7 109.1
C7 C8 H8A 109.5
C7 C8 H8B 109.5
H8A C8 H8B 109.5
C7 C8 H8C 109.5
H8A C8 H8C 109.5
H8B C8 H8C 109.5

loop_
_geom_bond_atom_site_label_1
_geom_bond_atom_site_label_2
_geom_bond_distance
Nb1 S3 2.2105(7)
Nb1 Cl1 2.2475(7)
Nb1 Cl2 2.3588(6)
Nb1 Cl3 2.3623(6)
Nb1 S2 2.7464(6)
Nb1 S1 2.7813(6)
S1 C4 1.810(3)
S1 C2 1.841(2)
S2 C5 1.810(2)
S2 C7 1.837(2)
C1 C2 1.520(3)
C1 H1A 0.9800
C1 H1B 0.9800
C1 H1C 0.9800
C2 C3 1.520(3)
C2 H2 1.0000
C3 H3A 0.9800
C3 H3B 0.9800
C3 H3C 0.9800
C4 C5 1.513(4)
C4 H4A 0.9900
C4 H4B 0.9900
C5 H5A 0.9900
C5 H5B 0.9900
C6 C7 1.514(3)
C6 H6A 0.9800
C6 H6B 0.9800
C6 H6C 0.9800
C7 C8 1.521(3)
C7 H7 1.0000
C8 H8A 0.9800
C8 H8B 0.9800
C8 H8C 0.9800
